data_1503102
loop_
_publ_author_name
'Igarashi, Yasuhiro'
'Kim, Youngju'
'In, Yasuko'
'Ishida, Toshimasa'
'Kan, Yukiko'
'Fujita, Tsuyoshi'
'Iwashita, Takashi'
'Tabata, Hirokazu'
'Onaka, Hiroyasu'
'Furumai, Tamotsu'

_publ_section_title
;
 Alchivemycin A, a bioactive polycyclic polyketide with an unprecedented
 skeleton from Streptomyces sp.
;
_journal_issue 15
_journal_name_full 'Organic letters'
_journal_page_first 3402
_journal_page_last 3405
_journal_paper_doi 10.1021/ol1012982
_journal_volume 12
_journal_year 2010
_chemical_formula_sum 'C36 H55 Cl2 N O10'
_chemical_formula_weight 732.71
_chemical_name_systematic
;
 ?
;
_space_group_IT_number 19
_symmetry_cell_setting orthorhombic
_symmetry_space_group_name_Hall 'P 2ac 2ab'
_symmetry_space_group_name_H-M 'P 21 21 21'
_atom_sites_solution_hydrogens geom
_atom_sites_solution_primary direct
_atom_sites_solution_secondary difmap
_audit_creation_method SHELXL-97
_cell_angle_alpha 90.00
_cell_angle_beta 90.00
_cell_angle_gamma 90.00
_cell_formula_units_Z 4
_cell_length_a 10.613(3)
_cell_length_b 10.756(3)
_cell_length_c 33.591(8)
_cell_measurement_reflns_used 4469
_cell_measurement_temperature 220(2)
_cell_measurement_theta_max 20.30
_cell_measurement_theta_min 2.27
_cell_volume 3834.5(18)
_computing_cell_refinement 'Bruker SMART'
_computing_data_collection 'Bruker SMART (Bruker, 1998)'
_computing_data_reduction 'SAINT-Plus (Bruker, 1998)'
_computing_structure_refinement 'SHELXL-97 (Sheldrick, 2008)'
_diffrn_ambient_temperature 220(2)
_diffrn_detector_area_resol_mean 8.366
_diffrn_measured_fraction_theta_full 0.980
_diffrn_measured_fraction_theta_max 0.980
_diffrn_measurement_device_type 'Bruker AXS SMART APEX CCD'
_diffrn_measurement_method 'phi and omega scans'
_diffrn_radiation_monochromator graphite
_diffrn_radiation_source 'fine-focus sealed tube'
_diffrn_radiation_type MoK\a
_diffrn_radiation_wavelength 0.71073
_diffrn_reflns_av_R_equivalents 0.0546
_diffrn_reflns_av_sigmaI/netI 0.0688
_diffrn_reflns_limit_h_max 14
_diffrn_reflns_limit_h_min -11
_diffrn_reflns_limit_k_max 14
_diffrn_reflns_limit_k_min -12
_diffrn_reflns_limit_l_max 44
_diffrn_reflns_limit_l_min -44
_diffrn_reflns_number 25257
_diffrn_reflns_theta_full 28.36
_diffrn_reflns_theta_max 28.36
_diffrn_reflns_theta_min 1.21
_diffrn_standards_decay_% 0
_diffrn_standards_number 190
_exptl_absorpt_coefficient_mu 0.224
_exptl_absorpt_correction_T_max 0.9358
_exptl_absorpt_correction_T_min 0.8772
_exptl_absorpt_correction_type multi-scan
_exptl_absorpt_process_details '(SADABS; Sheldrick, 1996)'
_exptl_crystal_density_diffrn 1.269
_exptl_crystal_density_method 'not measured'
_exptl_crystal_F_000 1568
_exptl_crystal_size_max 0.60
_exptl_crystal_size_mid 0.50
_exptl_crystal_size_min 0.30
_refine_diff_density_max 0.473
_refine_diff_density_min -0.341
_refine_diff_density_rms 0.063
_refine_ls_abs_structure_details 'Flack H D (1983), Acta Cryst. A39, 876-881'
_refine_ls_abs_structure_Flack -0.1(2)
_refine_ls_extinction_method none
_refine_ls_goodness_of_fit_ref 1.132
_refine_ls_hydrogen_treatment constr
_refine_ls_matrix_type full
_refine_ls_number_parameters 460
_refine_ls_number_reflns 9179
_refine_ls_number_restraints 1
_refine_ls_restrained_S_all 1.136
_refine_ls_R_factor_all 0.1058
_refine_ls_R_factor_gt 0.0870
_refine_ls_shift/su_max 0.020
_refine_ls_shift/su_mean 0.001
_refine_ls_structure_factor_coef Fsqd
_refine_ls_weighting_details 'calc w=1/[\s^2^(Fo^2^)+(0.0970P)^2^+0.9316P] where P=(Fo^2^+2Fc^2^)/3'
_refine_ls_weighting_scheme calc
_refine_ls_wR_factor_gt 0.2069
_refine_ls_wR_factor_ref 0.2197
_reflns_number_gt 7315
_reflns_number_total 9179
_reflns_threshold_expression >2sigma(I)
_cod_data_source_file ol1012982_si_002.cif
_cod_data_source_block s522a22
_cod_original_cell_volume 3834.6(16)
_cod_original_sg_symbol_H-M P212121
_cod_database_code 1503102

loop_
_symmetry_equiv_pos_as_xyz
'x, y, z'
'-x+1/2, -y, z+1/2'
'x+1/2, -y+1/2, -z'
'-x, y+1/2, -z+1/2'

loop_
_atom_site_label
_atom_site_type_symbol
_atom_site_fract_x
_atom_site_fract_y
_atom_site_fract_z
_atom_site_U_iso_or_equiv
_atom_site_adp_type
_atom_site_occupancy
_atom_site_symmetry_multiplicity
_atom_site_calc_flag
_atom_site_refinement_flags
C1 C 0.8121(3) 0.2144(3) 0.11209(9) 0.0306(7) Uani 1 1 d .
C2 C 0.9254(3) 0.1929(3) 0.13626(9) 0.0290(6) Uani 1 1 d .
C3 C 0.9301(3) 0.2156(3) 0.17731(9) 0.0319(7) Uani 1 1 d .
C4 C 0.8319(3) 0.2816(3) 0.20173(8) 0.0300(6) Uani 1 1 d .
H4 H 0.7572 0.2938 0.1850 0.036 Uiso 1 1 calc R
C5 C 0.7923(4) 0.2055(3) 0.23870(9) 0.0380(8) Uani 1 1 d .
H5 H 0.8690 0.1823 0.2532 0.046 Uiso 1 1 calc R
C6 C 0.7187(4) 0.0846(3) 0.22909(11) 0.0458(10) Uani 1 1 d .
H6 H 0.7016 0.0456 0.2549 0.055 Uiso 1 1 calc R
C7 C 0.5914(4) 0.1117(3) 0.21125(12) 0.0488(10) Uani 1 1 d .
H7A H 0.5488 0.0335 0.2061 0.059 Uiso 1 1 calc R
H7B H 0.6032 0.1533 0.1859 0.059 Uiso 1 1 calc R
C8 C 0.5078(5) 0.1914(4) 0.23733(15) 0.0602(12) Uani 1 1 d .
H8 H 0.4873 0.1430 0.2612 0.072 Uiso 1 1 calc R
C9 C 0.5785(5) 0.3065(4) 0.25059(14) 0.0591(12) Uani 1 1 d .
H9A H 0.5864 0.3624 0.2281 0.071 Uiso 1 1 calc R
H9B H 0.5291 0.3486 0.2708 0.071 Uiso 1 1 calc R
C10 C 0.7085(5) 0.2810(4) 0.26713(10) 0.0520(11) Uani 1 1 d .
H10 H 0.6979 0.2319 0.2915 0.062 Uiso 1 1 calc R
C11 C 0.7677(6) 0.4025(4) 0.27881(11) 0.0611(13) Uani 1 1 d .
H11 H 0.7182 0.4556 0.2966 0.073 Uiso 1 1 calc R
C12 C 0.8509(4) 0.4663(3) 0.25107(10) 0.0476(10) Uani 1 1 d .
H12 H 0.8510 0.5573 0.2528 0.057 Uiso 1 1 calc R
C13 C 0.8891(3) 0.4131(3) 0.21145(9) 0.0330(7) Uani 1 1 d .
H13 H 0.9808 0.4027 0.2123 0.040 Uiso 1 1 calc R
C14 C 0.8618(4) 0.5069(3) 0.17887(9) 0.0343(7) Uani 1 1 d .
C15 C 0.9640(4) 0.5934(3) 0.16789(10) 0.0392(8) Uani 1 1 d .
H15 H 1.0406 0.5852 0.1839 0.047 Uiso 1 1 calc R
C16 C 0.9442(5) 0.7203(3) 0.14993(12) 0.0568(11) Uani 1 1 d .
H16A H 0.9353 0.7806 0.1712 0.068 Uiso 1 1 calc R
H16B H 0.8662 0.7200 0.1349 0.068 Uiso 1 1 calc R
C17 C 1.0521(5) 0.7611(4) 0.12249(13) 0.0639(13) Uani 1 1 d .
H17A H 1.0421 0.8487 0.1165 0.077 Uiso 1 1 calc R
H17B H 1.1312 0.7512 0.1366 0.077 Uiso 1 1 calc R
C18 C 1.0593(5) 0.6892(4) 0.08366(13) 0.0640(13) Uani 1 1 d .
H18A H 1.1369 0.7114 0.0701 0.077 Uiso 1 1 calc R
H18B H 1.0634 0.6011 0.0897 0.077 Uiso 1 1 calc R
C19 C 0.9511(6) 0.7113(4) 0.05588(14) 0.0762(16) Uani 1 1 d .
H19A H 0.9625 0.7925 0.0438 0.091 Uiso 1 1 calc R
H19B H 0.8747 0.7151 0.0717 0.091 Uiso 1 1 calc R
C20 C 0.9291(6) 0.6162(4) 0.02192(13) 0.0690(15) Uani 1 1 d .
H20 H 1.0032 0.6177 0.0045 0.083 Uiso 1 1 calc R
C21 C 0.9168(4) 0.4848(4) 0.03903(11) 0.0465(9) Uani 1 1 d .
H21 H 0.9962 0.4634 0.0522 0.056 Uiso 1 1 calc R
C22 C 0.8872(4) 0.3827(4) 0.00801(10) 0.0457(9) Uani 1 1 d .
H22 H 0.9213 0.4123 -0.0174 0.055 Uiso 1 1 calc R
C23 C 0.9540(4) 0.2601(3) 0.01699(9) 0.0378(8) Uani 1 1 d .
H23 H 1.0423 0.2758 0.0100 0.045 Uiso 1 1 calc R
C24 C 0.9146(4) 0.1520(4) -0.01026(10) 0.0472(9) Uani 1 1 d .
H24 H 0.9693 0.0815 -0.0037 0.057 Uiso 1 1 calc R
C25 C 0.9383(4) 0.1835(4) -0.05386(10) 0.0427(8) Uani 1 1 d .
H25 H 0.8863 0.2550 -0.0614 0.051 Uiso 1 1 calc R
C26 C 0.9123(5) 0.0770(5) -0.08192(12) 0.0602(13) Uani 1 1 d .
C27 C 0.8406(6) 0.0997(6) -0.11264(13) 0.0826(18) Uani 1 1 d .
H27 H 0.8087 0.1799 -0.1152 0.099 Uiso 1 1 calc R
C28 C 0.8045(9) 0.0054(9) -0.14485(19) 0.146(4) Uani 1 1 d .
H28A H 0.7497 0.0443 -0.1639 0.219 Uiso 1 1 calc R
H28B H 0.7619 -0.0638 -0.1328 0.219 Uiso 1 1 calc R
H28C H 0.8792 -0.0234 -0.1580 0.219 Uiso 1 1 calc R
C29 C 1.0316(4) 0.1421(3) 0.11735(10) 0.0375(8) Uani 1 1 d .
C30 C 1.0313(4) 0.1302(4) 0.07269(10) 0.0422(8) Uani 1 1 d .
H30A H 1.1162 0.1348 0.0621 0.051 Uiso 1 1 calc R
H30B H 0.9932 0.0525 0.0644 0.051 Uiso 1 1 calc R
C31 C 0.7911(5) -0.0116(3) 0.20529(14) 0.0594(12) Uani 1 1 d .
H31A H 0.8703 -0.0280 0.2180 0.089 Uiso 1 1 calc R
H31B H 0.8058 0.0193 0.1789 0.089 Uiso 1 1 calc R
H31C H 0.7429 -0.0870 0.2039 0.089 Uiso 1 1 calc R
C32 C 0.3840(5) 0.2255(6) 0.2170(2) 0.093(2) Uani 1 1 d .
H32A H 0.3332 0.2738 0.2349 0.140 Uiso 1 1 calc R
H32B H 0.3396 0.1509 0.2099 0.140 Uiso 1 1 calc R
H32C H 0.4012 0.2731 0.1935 0.140 Uiso 1 1 calc R
C33 C 0.7263(4) 0.5400(4) 0.17198(13) 0.0496(10) Uani 1 1 d .
H33A H 0.6736 0.4727 0.1807 0.074 Uiso 1 1 calc R
H33B H 0.7127 0.5546 0.1441 0.074 Uiso 1 1 calc R
H33C H 0.7058 0.6137 0.1867 0.074 Uiso 1 1 calc R
C34 C 0.8150(8) 0.6540(5) -0.00293(16) 0.099(2) Uani 1 1 d .
H34A H 0.8045 0.5964 -0.0245 0.149 Uiso 1 1 calc R
H34B H 0.8278 0.7361 -0.0134 0.149 Uiso 1 1 calc R
H34C H 0.7409 0.6533 0.0135 0.149 Uiso 1 1 calc R
C35 C 0.9790(8) -0.0427(6) -0.0729(2) 0.103(2) Uani 1 1 d .
H35A H 1.0275 -0.0334 -0.0490 0.155 Uiso 1 1 calc R
H35B H 1.0339 -0.0634 -0.0946 0.155 Uiso 1 1 calc R
H35C H 0.9181 -0.1078 -0.0694 0.155 Uiso 1 1 calc R
O1 O 0.7065(2) 0.2287(2) 0.12400(7) 0.0398(6) Uani 1 1 d .
O2 O 0.8267(2) 0.2089(2) 0.07220(6) 0.0378(5) Uani 1 1 d .
O3 O 1.0298(3) 0.1850(2) 0.19636(7) 0.0419(6) Uani 1 1 d .
O4 O 0.9008(4) 0.4017(3) 0.28517(8) 0.0681(10) Uani 1 1 d .
O5 O 0.9345(3) 0.48494(19) 0.14340(6) 0.0362(5) Uani 1 1 d .
O6 O 0.8193(3) 0.4815(3) 0.06778(7) 0.0519(7) Uani 1 1 d .
H61 H 0.8441 0.4833 0.0888 0.078 Uiso 1 1 d R
O7 O 0.7556(3) 0.3666(3) 0.00208(8) 0.0561(8) Uani 1 1 d .
H7 H 0.7187 0.3751 0.0274 0.084 Uiso 1 1 d R
O8 O 0.7891(3) 0.1118(3) -0.00452(9) 0.0701(10) Uani 1 1 d .
O9 O 1.0680(3) 0.2180(3) -0.05527(7) 0.0518(7) Uani 1 1 d .
H9 H 1.1043 0.2302 -0.0784 0.078 Uiso 1 1 d R
O10 O 1.1281(3) 0.1067(3) 0.13652(8) 0.0518(7) Uani 1 1 d .
N1 N 0.9569(3) 0.2349(3) 0.05989(8) 0.0351(6) Uani 1 1 d .
Cl1M Cl 0.3968(4) 0.0044(3) 0.11209(10) 0.0907(10) Uani 0.50 1 d P
Cl2M Cl 0.5954(12) -0.1588(7) 0.1285(3) 0.289(7) Uani 0.50 1 d PD
Cl11 Cl 0.4224(18) -0.1055(16) 0.1236(5) 0.469(15) Uani 0.50 1 d P
Cl22 Cl 0.6456(12) -0.1222(13) 0.0876(4) 0.313(7) Uani 0.50 1 d P
C1M C 0.5362(11) -0.0401(7) 0.1003(3) 0.146(4) Uani 1 1 d D

loop_
_atom_site_aniso_label
_atom_site_aniso_U_11
_atom_site_aniso_U_22
_atom_site_aniso_U_33
_atom_site_aniso_U_23
_atom_site_aniso_U_13
_atom_site_aniso_U_12
C1 0.0392(19) 0.0315(14) 0.0210(13) -0.0010(11) -0.0010(13) -0.0037(14)
C2 0.0344(17) 0.0267(13) 0.0258(14) 0.0031(10) 0.0010(12) 0.0008(13)
C3 0.0406(18) 0.0290(13) 0.0260(14) 0.0058(11) -0.0001(13) -0.0002(14)
C4 0.0415(18) 0.0301(14) 0.0185(13) 0.0001(11) -0.0021(12) 0.0021(14)
C5 0.056(2) 0.0347(16) 0.0229(14) 0.0039(12) 0.0038(14) -0.0003(16)
C6 0.073(3) 0.0286(16) 0.0359(18) 0.0072(13) 0.0177(18) -0.0056(17)
C7 0.055(3) 0.0383(18) 0.053(2) -0.0031(15) 0.0177(19) -0.0151(18)
C8 0.057(3) 0.052(2) 0.071(3) 0.000(2) 0.028(2) -0.012(2)
C9 0.068(3) 0.050(2) 0.060(3) -0.0093(19) 0.033(2) 0.004(2)
C10 0.084(3) 0.050(2) 0.0221(16) -0.0013(14) 0.0177(18) -0.010(2)
C11 0.104(4) 0.054(2) 0.0254(18) -0.0108(16) 0.010(2) -0.008(3)
C12 0.077(3) 0.0411(18) 0.0252(16) -0.0082(14) -0.0015(17) -0.0121(19)
C13 0.0412(19) 0.0321(15) 0.0257(15) 0.0005(12) -0.0035(13) -0.0059(14)
C14 0.050(2) 0.0286(14) 0.0246(15) 0.0007(11) -0.0013(14) 0.0005(14)
C15 0.057(2) 0.0286(14) 0.0315(16) -0.0061(12) 0.0027(15) -0.0033(16)
C16 0.093(3) 0.0272(15) 0.050(2) -0.0041(15) 0.007(2) -0.004(2)
C17 0.100(4) 0.0384(19) 0.054(2) 0.0028(16) 0.007(3) -0.024(2)
C18 0.095(4) 0.046(2) 0.051(2) 0.0026(17) 0.019(2) -0.027(2)
C19 0.131(5) 0.047(2) 0.050(2) 0.0117(19) -0.001(3) -0.014(3)
C20 0.112(5) 0.059(3) 0.037(2) 0.0129(18) 0.002(2) -0.009(3)
C21 0.055(2) 0.055(2) 0.0291(17) 0.0081(15) -0.0011(17) -0.0046(19)
C22 0.047(2) 0.070(2) 0.0207(16) 0.0019(15) -0.0001(15) -0.0074(19)
C23 0.0363(19) 0.057(2) 0.0202(14) -0.0064(13) 0.0072(13) -0.0023(16)
C24 0.046(2) 0.069(2) 0.0265(17) -0.0105(16) 0.0068(15) -0.0109(19)
C25 0.036(2) 0.067(2) 0.0251(16) -0.0074(15) 0.0034(14) -0.0038(18)
C26 0.065(3) 0.084(3) 0.032(2) -0.0167(19) 0.0114(19) -0.033(3)
C27 0.079(4) 0.132(5) 0.037(2) -0.022(3) -0.001(2) -0.050(4)
C28 0.170(8) 0.208(9) 0.060(4) -0.038(5) -0.022(4) -0.115(7)
C29 0.041(2) 0.0374(16) 0.0345(17) 0.0036(13) -0.0002(15) 0.0047(15)
C30 0.038(2) 0.054(2) 0.0352(18) -0.0083(15) 0.0066(15) 0.0096(17)
C31 0.075(3) 0.0304(17) 0.073(3) 0.0005(17) 0.018(2) -0.0022(19)
C32 0.060(3) 0.088(4) 0.133(6) -0.019(4) 0.025(4) -0.009(3)
C33 0.049(2) 0.048(2) 0.051(2) 0.0077(17) 0.0022(19) 0.0142(19)
C34 0.167(7) 0.071(3) 0.060(3) 0.024(3) -0.034(4) 0.012(4)
C35 0.146(7) 0.084(4) 0.081(4) -0.032(3) 0.018(4) -0.014(4)
O1 0.0310(13) 0.0658(15) 0.0227(11) -0.0034(10) 0.0027(9) -0.0007(12)
O2 0.0348(13) 0.0549(13) 0.0239(11) -0.0029(10) 0.0033(9) -0.0015(12)
O3 0.0478(15) 0.0496(14) 0.0284(11) 0.0049(10) -0.0084(11) 0.0097(12)
O4 0.104(3) 0.0705(19) 0.0299(14) 0.0032(13) -0.0172(16) -0.027(2)
O5 0.0569(16) 0.0281(10) 0.0237(10) -0.0034(8) 0.0034(10) -0.0002(10)
O6 0.064(2) 0.0636(16) 0.0285(13) -0.0011(11) 0.0048(12) 0.0034(15)
O7 0.0510(17) 0.087(2) 0.0305(13) -0.0021(13) -0.0089(12) -0.0020(16)
O8 0.060(2) 0.102(2) 0.0488(17) -0.0274(16) 0.0191(15) -0.0421(19)
O9 0.0419(15) 0.0857(19) 0.0278(12) -0.0069(13) 0.0083(11) -0.0187(15)
O10 0.0462(17) 0.0623(16) 0.0470(15) 0.0042(12) -0.0012(12) 0.0253(14)
N1 0.0298(15) 0.0518(16) 0.0236(12) -0.0039(11) 0.0059(11) 0.0009(13)
Cl1M 0.095(2) 0.104(2) 0.0730(18) 0.0051(17) -0.0187(17) 0.028(2)
Cl2M 0.413(13) 0.195(6) 0.258(9) -0.129(6) -0.240(10) 0.232(8)
Cl11 0.61(3) 0.422(17) 0.377(16) -0.296(15) 0.337(18) -0.39(2)
Cl22 0.302(13) 0.342(13) 0.294(13) -0.137(11) 0.015(11) 0.149(11)
C1M 0.167(9) 0.091(5) 0.179(9) 0.018(6) -0.025(8) 0.020(6)

loop_
_atom_type_symbol
_atom_type_description
_atom_type_scat_dispersion_real
_atom_type_scat_dispersion_imag
_atom_type_scat_source
C C 0.0033 0.0016 'International Tables Vol C Tables 4.2.6.8 and 6.1.1.4'
H H 0.0000 0.0000 'International Tables Vol C Tables 4.2.6.8 and 6.1.1.4'
N N 0.0061 0.0033 'International Tables Vol C Tables 4.2.6.8 and 6.1.1.4'
O O 0.0106 0.0060 'International Tables Vol C Tables 4.2.6.8 and 6.1.1.4'
Cl Cl 0.1484 0.1585 'International Tables Vol C Tables 4.2.6.8 and 6.1.1.4'

loop_
_geom_angle_atom_site_label_1
_geom_angle_atom_site_label_2
_geom_angle_atom_site_label_3
_geom_angle
O1 C1 O2 116.4(3)
O1 C1 C2 126.9(3)
O2 C1 C2 116.6(3)
C3 C2 C29 119.0(3)
C3 C2 C1 123.0(3)
C29 C2 C1 117.9(3)
O3 C3 C2 118.5(3)
O3 C3 C4 114.9(3)
C2 C3 C4 126.4(3)
C3 C4 C5 112.1(2)
C3 C4 C13 105.7(3)
C5 C4 C13 114.5(2)
C10 C5 C4 112.1(3)
C10 C5 C6 106.3(3)
C4 C5 C6 114.4(3)
C7 C6 C31 112.1(4)
C7 C6 C5 111.9(3)
C31 C6 C5 115.3(4)
C6 C7 C8 113.9(4)
C7 C8 C9 110.1(3)
C7 C8 C32 112.5(4)
C9 C8 C32 111.2(4)
C10 C9 C8 114.3(4)
C11 C10 C9 108.7(4)
C11 C10 C5 112.3(4)
C9 C10 C5 113.3(3)
O4 C11 C12 59.9(3)
O4 C11 C10 116.6(4)
C12 C11 C10 119.8(3)
O4 C12 C11 59.1(3)
O4 C12 C13 114.9(3)
C11 C12 C13 123.4(3)
C12 C13 C14 109.5(3)
C12 C13 C4 114.9(3)
C14 C13 C4 112.0(2)
O5 C14 C15 60.1(2)
O5 C14 C33 115.2(3)
C15 C14 C33 121.1(3)
O5 C14 C13 112.7(3)
C15 C14 C13 117.3(3)
C33 C14 C13 116.9(3)
O5 C15 C14 58.7(2)
O5 C15 C16 117.9(3)
C14 C15 C16 124.7(4)
C15 C16 C17 113.3(4)
C18 C17 C16 114.1(4)
C19 C18 C17 114.5(5)
C18 C19 C20 118.0(5)
C34 C20 C21 112.6(5)
C34 C20 C19 110.3(5)
C21 C20 C19 110.2(3)
O6 C21 C20 110.0(4)
O6 C21 C22 107.1(3)
C20 C21 C22 114.9(3)
O7 C22 C23 112.3(3)
O7 C22 C21 112.4(3)
C23 C22 C21 112.7(3)
N1 C23 C22 111.3(3)
N1 C23 C24 116.8(3)
C22 C23 C24 114.1(3)
O8 C24 C25 110.8(3)
O8 C24 C23 114.0(3)
C25 C24 C23 111.1(3)
O9 C25 C26 110.7(3)
O9 C25 C24 104.4(3)
C26 C25 C24 113.6(3)
C27 C26 C35 126.5(5)
C27 C26 C25 117.3(5)
C35 C26 C25 116.1(4)
C26 C27 C28 125.5(7)
O10 C29 C2 122.4(3)
O10 C29 C30 118.8(3)
C2 C29 C30 118.8(3)
N1 C30 C29 103.4(3)
C1 O2 N1 112.3(2)
C11 O4 C12 61.0(3)
C14 O5 C15 61.2(2)
C30 N1 C23 116.7(3)
C30 N1 O2 106.4(3)
C23 N1 O2 107.0(3)
Cl11 Cl1M C1M 66.5(7)
Cl22 Cl2M C1M 55.7(6)
Cl22 Cl2M Cl11 100.3(7)
C1M Cl2M Cl11 51.8(6)
Cl1M Cl11 C1M 66.7(7)
Cl1M Cl11 Cl2M 120.3(7)
C1M Cl11 Cl2M 56.9(6)
C1M Cl22 Cl2M 68.3(6)
Cl22 C1M Cl11 117.3(11)
Cl22 C1M Cl1M 161.2(9)
Cl11 C1M Cl1M 46.8(9)
Cl22 C1M Cl2M 56.0(7)
Cl11 C1M Cl2M 71.3(10)
Cl1M C1M Cl2M 115.2(8)

loop_
_geom_bond_atom_site_label_1
_geom_bond_atom_site_label_2
_geom_bond_distance
C1 O1 1.200(4)
C1 O2 1.350(4)
C1 C2 1.470(5)
C2 C3 1.401(4)
C2 C29 1.404(5)
C3 O3 1.279(4)
C3 C4 1.505(4)
C4 C5 1.545(4)
C4 C13 1.574(4)
C5 C10 1.538(5)
C5 C6 1.551(5)
C6 C7 1.507(6)
C6 C31 1.517(6)
C7 C8 1.513(6)
C8 C9 1.515(6)
C8 C32 1.526(8)
C9 C10 1.512(7)
C10 C11 1.502(6)
C11 O4 1.429(6)
C11 C12 1.455(6)
C12 O4 1.440(5)
C12 C13 1.504(5)
C13 C14 1.516(4)
C14 O5 1.439(4)
C14 C15 1.475(5)
C14 C33 1.499(5)
C15 O5 1.461(4)
C15 C16 1.507(5)
C16 C17 1.534(7)
C17 C18 1.518(6)
C18 C19 1.499(8)
C19 C20 1.549(7)
C20 C34 1.526(8)
C20 C21 1.531(6)
C21 O6 1.416(5)
C21 C22 1.546(5)
C22 O7 1.421(5)
C22 C23 1.528(5)
C23 N1 1.467(4)
C23 C24 1.537(5)
C24 O8 1.414(5)
C24 C25 1.524(5)
C25 O9 1.426(5)
C25 C26 1.509(5)
C26 C27 1.305(7)
C26 C35 1.500(9)
C27 C28 1.532(8)
C29 O10 1.269(4)
C29 C30 1.506(5)
C30 N1 1.441(5)
O2 N1 1.470(4)
Cl1M Cl11 1.27(2)
Cl1M C1M 1.604(12)
Cl2M Cl22 1.525(17)
Cl2M C1M 1.709(8)
Cl2M Cl11 1.93(2)
Cl11 C1M 1.602(14)
Cl22 C1M 1.520(13)

loop_
_geom_torsion_atom_site_label_1
_geom_torsion_atom_site_label_2
_geom_torsion_atom_site_label_3
_geom_torsion_atom_site_label_4
_geom_torsion
O1 C1 C2 C3 -15.9(5)
O2 C1 C2 C3 169.1(3)
O1 C1 C2 C29 161.2(3)
O2 C1 C2 C29 -13.7(4)
C29 C2 C3 O3 -2.4(4)
C1 C2 C3 O3 174.7(3)
C29 C2 C3 C4 173.0(3)
C1 C2 C3 C4 -9.9(5)
O3 C3 C4 C5 -55.8(4)
C2 C3 C4 C5 128.7(3)
O3 C3 C4 C13 69.5(3)
C2 C3 C4 C13 -106.0(3)
C3 C4 C5 C10 170.8(3)
C13 C4 C5 C10 50.5(4)
C3 C4 C5 C6 -68.0(4)
C13 C4 C5 C6 171.6(3)
C10 C5 C6 C7 57.5(4)
C4 C5 C6 C7 -66.8(4)
C10 C5 C6 C31 -172.9(3)
C4 C5 C6 C31 62.8(4)
C31 C6 C7 C8 170.9(3)
C5 C6 C7 C8 -57.9(4)
C6 C7 C8 C9 50.8(5)
C6 C7 C8 C32 175.4(4)
C7 C8 C9 C10 -48.6(5)
C32 C8 C9 C10 -173.9(4)
C8 C9 C10 C11 179.7(3)
C8 C9 C10 C5 54.1(5)
C4 C5 C10 C11 -53.7(5)
C6 C5 C10 C11 -179.4(3)
C4 C5 C10 C9 69.9(4)
C6 C5 C10 C9 -55.8(4)
C9 C10 C11 O4 -164.1(3)
C5 C10 C11 O4 -37.9(5)
C9 C10 C11 C12 -95.1(5)
C5 C10 C11 C12 31.0(6)
C10 C11 C12 O4 -105.3(5)
O4 C11 C12 C13 101.2(4)
C10 C11 C12 C13 -4.2(7)
O4 C12 C13 C14 -164.6(3)
C11 C12 C13 C14 127.2(4)
O4 C12 C13 C4 68.3(4)
C11 C12 C13 C4 0.1(6)
C3 C4 C13 C12 -147.3(3)
C5 C4 C13 C12 -23.5(4)
C3 C4 C13 C14 86.9(3)
C5 C4 C13 C14 -149.3(3)
C12 C13 C14 O5 158.8(3)
C4 C13 C14 O5 -72.5(4)
C12 C13 C14 C15 91.8(4)
C4 C13 C14 C15 -139.5(3)
C12 C13 C14 C33 -64.4(4)
C4 C13 C14 C33 64.3(4)
C33 C14 C15 O5 -103.1(3)
C13 C14 C15 O5 101.8(3)
O5 C14 C15 C16 104.2(4)
C33 C14 C15 C16 1.1(5)
C13 C14 C15 C16 -154.0(3)
O5 C15 C16 C17 -80.4(5)
C14 C15 C16 C17 -150.0(4)
C15 C16 C17 C18 70.1(5)
C16 C17 C18 C19 67.1(5)
C17 C18 C19 C20 -162.5(4)
C18 C19 C20 C34 179.8(5)
C18 C19 C20 C21 54.9(6)
C34 C20 C21 O6 -67.6(5)
C19 C20 C21 O6 56.0(6)
C34 C20 C21 C22 53.2(6)
C19 C20 C21 C22 176.8(4)
O6 C21 C22 O7 33.5(4)
C20 C21 C22 O7 -88.9(5)
O6 C21 C22 C23 -94.5(4)
C20 C21 C22 C23 143.1(4)
O7 C22 C23 N1 -89.9(3)
C21 C22 C23 N1 38.2(4)
O7 C22 C23 C24 45.0(4)
C21 C22 C23 C24 173.1(3)
N1 C23 C24 O8 64.2(5)
C22 C23 C24 O8 -68.0(4)
N1 C23 C24 C25 -169.8(3)
C22 C23 C24 C25 58.0(4)
O8 C24 C25 O9 -178.1(3)
C23 C24 C25 O9 54.2(4)
O8 C24 C25 C26 -57.4(5)
C23 C24 C25 C26 174.9(4)
O9 C25 C26 C27 -113.1(5)
C24 C25 C26 C27 129.8(4)
O9 C25 C26 C35 63.0(5)
C24 C25 C26 C35 -54.1(6)
C35 C26 C27 C28 3.4(9)
C25 C26 C27 C28 179.0(5)
C3 C2 C29 O10 5.7(5)
C1 C2 C29 O10 -171.5(3)
C3 C2 C29 C30 -173.7(3)
C1 C2 C29 C30 9.1(5)
O10 C29 C30 N1 -147.2(3)
C2 C29 C30 N1 32.2(4)
O1 C1 O2 N1 160.1(3)
C2 C1 O2 N1 -24.4(4)
C10 C11 O4 C12 110.6(4)
C13 C12 O4 C11 -115.4(4)
C33 C14 O5 C15 112.9(3)
C13 C14 O5 C15 -109.5(3)
C16 C15 O5 C14 -115.5(4)
C29 C30 N1 C23 171.3(3)
C29 C30 N1 O2 -69.4(3)
C22 C23 N1 C30 -172.3(3)
C24 C23 N1 C30 54.2(4)
C22 C23 N1 O2 68.8(3)
C24 C23 N1 O2 -64.8(4)
C1 O2 N1 C30 69.9(3)
C1 O2 N1 C23 -164.8(3)
C1M Cl1M Cl11 Cl2M 20.1(7)
Cl22 Cl2M Cl11 Cl1M -51.4(11)
C1M Cl2M Cl11 Cl1M -22.1(9)
Cl22 Cl2M Cl11 C1M -29.3(8)
Cl11 Cl2M Cl22 C1M 27.8(7)
Cl2M Cl22 C1M Cl11 -38.4(11)
Cl2M Cl22 C1M Cl1M -67(3)
Cl1M Cl11 C1M Cl22 -167.8(10)
Cl2M Cl11 C1M Cl22 32.9(8)
Cl2M Cl11 C1M Cl1M -159.3(8)
Cl1M Cl11 C1M Cl2M 159.3(8)
Cl11 Cl1M C1M Cl22 36(3)
Cl11 Cl1M C1M Cl2M -21.7(9)
Cl11 Cl2M C1M Cl22 -144.3(9)
Cl22 Cl2M C1M Cl11 144.3(9)
Cl22 Cl2M C1M Cl1M 160.9(10)
Cl11 Cl2M C1M Cl1M 16.6(5)
